data_4065391
loop_
_publ_author_name
'K\"onig, Anja'
'Bette, Martin'
'Wagner, Christoph'
'Lindner, Ronald'
'Steinborn, Dirk'

_publ_section_title
;
 On the Equilibrium between Alkyne and Olefin Platinum(II) Complexes of
 Zeise&#x2019;s Salt Type: Syntheses and Characterization of
 [K(18C6)][PtCl3(RC\\tb CR&#x2032;)]
;
_journal_issue 21
_journal_name_full Organometallics
_journal_page_first 5919
_journal_paper_doi 10.1021/om200767q
_journal_volume 30
_journal_year 2011
_chemical_formula_sum 'C19 H36 Cl3 K O6 Pt'
_chemical_formula_weight 701.02
_chemical_name_systematic
; 
 ? 
;
_space_group_IT_number 14
_symmetry_cell_setting monoclinic
_symmetry_space_group_name_Hall '-P 2ybc'
_symmetry_space_group_name_H-M 'P 1 21/c 1'
_atom_sites_solution_hydrogens geom
_atom_sites_solution_primary direct
_atom_sites_solution_secondary difmap
_audit_creation_method SHELXL-97
_cell_angle_alpha 90.00
_cell_angle_beta 104.53(10)
_cell_angle_gamma 90.00
_cell_formula_units_Z 4
_cell_length_a 14.32(2)
_cell_length_b 8.68(2)
_cell_length_c 23.30(2)
_cell_measurement_reflns_used 24
_cell_measurement_temperature 293(2)
_cell_measurement_theta_max 23.2
_cell_measurement_theta_min 15.1
_cell_volume 2804(8)
_computing_structure_refinement 'SHELXL-97 (Sheldrick, 1997)'
_computing_structure_solution 'SHELXS-97 (Sheldrick, 1990)'
_diffrn_ambient_temperature 293(1)
_diffrn_measured_fraction_theta_full 0.984
_diffrn_measured_fraction_theta_max 0.984
_diffrn_measurement_device_type STOE-STADI-IV
_diffrn_measurement_method \w--2\q
_diffrn_radiation_collimation '0.5 mm'
_diffrn_radiation_detector 'NaI(Tl) scintillation counter'
_diffrn_radiation_monochromator 'planar graphite'
_diffrn_radiation_polarisn_norm 90
_diffrn_radiation_source 'fine-focus sealed tube'
_diffrn_radiation_type 'Mo K\a'
_diffrn_radiation_wavelength 0.71073
_diffrn_reflns_av_R_equivalents 0.0415
_diffrn_reflns_av_sigmaI/netI 0.0782
_diffrn_reflns_limit_h_max 17
_diffrn_reflns_limit_h_min -17
_diffrn_reflns_limit_k_max 10
_diffrn_reflns_limit_k_min 0
_diffrn_reflns_limit_l_max 28
_diffrn_reflns_limit_l_min -28
_diffrn_reflns_number 5785
_diffrn_reflns_theta_full 26.04
_diffrn_reflns_theta_max 26.04
_diffrn_reflns_theta_min 1.81
_diffrn_standards_decay_% 9.5
_diffrn_standards_interval_time 60
_diffrn_standards_number 2
_exptl_absorpt_coefficient_mu 5.464
_exptl_absorpt_correction_T_max 0.2568
_exptl_absorpt_correction_T_min 0.1567
_exptl_absorpt_correction_type 'psi scans'
_exptl_absorpt_process_details '(X-RED 1.07; Stoe & Cie, 1999)'
_exptl_crystal_colour yellow
_exptl_crystal_density_diffrn 1.660
_exptl_crystal_density_method 'not measured'
_exptl_crystal_description needle
_exptl_crystal_F_000 1384
_exptl_crystal_size_max 0.50
_exptl_crystal_size_mid 0.16
_exptl_crystal_size_min 0.04
_refine_diff_density_max 1.011
_refine_diff_density_min -1.270
_refine_diff_density_rms 0.159
_refine_ls_extinction_method none
_refine_ls_goodness_of_fit_ref 1.289
_refine_ls_hydrogen_treatment constr
_refine_ls_matrix_type full
_refine_ls_number_parameters 271
_refine_ls_number_reflns 5455
_refine_ls_number_restraints 0
_refine_ls_restrained_S_all 1.289
_refine_ls_R_factor_all 0.1086
_refine_ls_R_factor_gt 0.0560
_refine_ls_shift/su_max 0.000
_refine_ls_shift/su_mean 0.000
_refine_ls_structure_factor_coef Fsqd
_refine_ls_weighting_details 'calc w=1/[\s^2^(Fo^2^)+(0.0000P)^2^+0.0000P] where P=(Fo^2^+2Fc^2^)/3'
_refine_ls_weighting_scheme calc
_refine_ls_wR_factor_gt 0.0753
_refine_ls_wR_factor_ref 0.0900
_reflns_number_gt 3630
_reflns_number_total 5455
_reflns_threshold_expression >2sigma(I)
_cod_data_source_file om200767q_si_003.cif
_cod_data_source_block z:\s1198
_cod_original_cell_volume 2805(9)
_cod_original_sg_symbol_H-M P21/c
_cod_database_code 4065391

loop_
_symmetry_equiv_pos_as_xyz
'x, y, z'
'-x, y+1/2, -z+1/2'
'-x, -y, -z'
'x, -y-1/2, z-1/2'

loop_
_atom_site_label
_atom_site_type_symbol
_atom_site_fract_x
_atom_site_fract_y
_atom_site_fract_z
_atom_site_U_iso_or_equiv
_atom_site_adp_type
_atom_site_occupancy
_atom_site_symmetry_multiplicity
_atom_site_calc_flag
_atom_site_refinement_flags
C1 C 0.4767(9) 0.5761(14) 0.0710(6) 0.104(5) Uani 1 1 d .
H3 H 0.5458 0.5779 0.0797 0.125 Uiso 1 1 calc R
H2 H 0.4550 0.6484 0.0961 0.125 Uiso 1 1 calc R
H1 H 0.4504 0.6036 0.0302 0.125 Uiso 1 1 calc R
C2 C 0.4437(7) 0.4189(16) 0.0818(5) 0.068(3) Uani 1 1 d .
C3 C 0.4409(8) 0.2799(14) 0.0928(5) 0.063(3) Uani 1 1 d .
C4 C 0.4714(11) 0.1209(18) 0.1100(8) 0.113(5) Uani 1 1 d .
C5 C 0.4816(14) 0.0969(19) 0.1748(6) 0.182(10) Uani 1 1 d .
H6 H 0.5015 -0.0071 0.1851 0.218 Uiso 1 1 calc R
H5 H 0.4208 0.1158 0.1838 0.218 Uiso 1 1 calc R
H4 H 0.5291 0.1668 0.1970 0.218 Uiso 1 1 calc R
C6 C 0.4017(15) 0.0090(16) 0.0712(9) 0.231(13) Uani 1 1 d .
H9 H 0.4229 -0.0946 0.0813 0.278 Uiso 1 1 calc R
H7 H 0.3995 0.0280 0.0303 0.278 Uiso 1 1 calc R
H8 H 0.3385 0.0229 0.0775 0.278 Uiso 1 1 calc R
C7 C 0.5707(11) 0.104(2) 0.0983(7) 0.188(9) Uani 1 1 d .
H12 H 0.5933 0.0003 0.1071 0.226 Uiso 1 1 calc R
H11 H 0.6147 0.1743 0.1230 0.226 Uiso 1 1 calc R
H10 H 0.5668 0.1260 0.0574 0.226 Uiso 1 1 calc R
C8 C 0.1442(7) -0.1489(13) -0.0625(4) 0.061(3) Uani 1 1 d .
H14 H 0.1795 -0.1298 -0.0218 0.073 Uiso 1 1 calc R
H13 H 0.1819 -0.1095 -0.0885 0.073 Uiso 1 1 calc R
C9 C 0.1276(8) -0.3189(12) -0.0724(4) 0.060(3) Uani 1 1 d .
H15 H 0.1886 -0.3735 -0.0612 0.072 Uiso 1 1 calc R
H16 H 0.0865 -0.3571 -0.0482 0.072 Uiso 1 1 calc R
C10 C 0.0580(8) -0.5019(12) -0.1456(4) 0.064(3) Uani 1 1 d .
H17 H 0.0119 -0.5336 -0.1238 0.077 Uiso 1 1 calc R
H18 H 0.1152 -0.5655 -0.1329 0.077 Uiso 1 1 calc R
C11 C 0.0165(8) -0.5223(13) -0.2090(4) 0.066(3) Uani 1 1 d .
H19 H 0.0597 -0.4798 -0.2310 0.079 Uiso 1 1 calc R
H20 H 0.0085 -0.6313 -0.2181 0.079 Uiso 1 1 calc R
C12 C -0.1143(8) -0.4588(11) -0.2876(4) 0.058(3) Uani 1 1 d .
H22 H -0.1188 -0.5660 -0.2997 0.069 Uiso 1 1 calc R
H21 H -0.0737 -0.4058 -0.3089 0.069 Uiso 1 1 calc R
C13 C -0.2113(7) -0.3890(11) -0.3024(4) 0.056(3) Uani 1 1 d .
H23 H -0.2396 -0.3977 -0.3447 0.068 Uiso 1 1 calc R
H24 H -0.2523 -0.4440 -0.2819 0.068 Uiso 1 1 calc R
C14 C -0.2976(7) -0.1574(13) -0.2977(4) 0.066(3) Uani 1 1 d .
H26 H -0.3364 -0.2029 -0.2735 0.079 Uiso 1 1 calc R
H25 H -0.3309 -0.1726 -0.3390 0.079 Uiso 1 1 calc R
C15 C -0.2861(9) 0.0147(13) -0.2846(5) 0.079(4) Uani 1 1 d .
H27 H -0.2483 0.0618 -0.3091 0.095 Uiso 1 1 calc R
H28 H -0.3488 0.0641 -0.2933 0.095 Uiso 1 1 calc R
C16 C -0.2249(9) 0.1943(14) -0.2097(6) 0.091(4) Uani 1 1 d .
H30 H -0.2864 0.2472 -0.2178 0.109 Uiso 1 1 calc R
H29 H -0.1856 0.2417 -0.2332 0.109 Uiso 1 1 calc R
C17 C -0.1755(9) 0.2049(14) -0.1454(5) 0.084(4) Uani 1 1 d .
H32 H -0.1702 0.3122 -0.1335 0.101 Uiso 1 1 calc R
H31 H -0.2140 0.1525 -0.1226 0.101 Uiso 1 1 calc R
C18 C -0.0354(8) 0.1540(13) -0.0715(4) 0.065(3) Uani 1 1 d .
H33 H -0.0708 0.0990 -0.0475 0.078 Uiso 1 1 calc R
H34 H -0.0316 0.2615 -0.0599 0.078 Uiso 1 1 calc R
C19 C 0.0621(8) 0.0894(11) -0.0620(4) 0.061(3) Uani 1 1 d .
H35 H 0.0961 0.1394 -0.0880 0.074 Uiso 1 1 calc R
H36 H 0.0981 0.1064 -0.0213 0.074 Uiso 1 1 calc R
O1 O 0.0539(5) -0.0739(8) -0.0744(3) 0.0551(18) Uani 1 1 d .
O2 O 0.0828(5) -0.3440(8) -0.1335(3) 0.0560(18) Uani 1 1 d .
O3 O -0.0734(5) -0.4483(7) -0.2263(3) 0.0538(18) Uani 1 1 d .
O4 O -0.2061(5) -0.2320(8) -0.2856(3) 0.0582(19) Uani 1 1 d .
O6 O -0.0843(5) 0.1399(8) -0.1330(3) 0.0602(18) Uani 1 1 d .
O5 O -0.2392(6) 0.0327(8) -0.2244(3) 0.068(2) Uani 1 1 d .
Cl1 Cl 0.13051(17) 0.3893(3) 0.04877(10) 0.0586(7) Uani 1 1 d .
Cl2 Cl 0.3076(2) 0.4151(3) 0.16747(10) 0.0709(8) Uani 1 1 d .
Cl3 Cl 0.28744(19) 0.3175(4) -0.03001(11) 0.0683(8) Uani 1 1 d .
K K -0.10815(16) -0.1946(3) -0.16071(9) 0.0532(6) Uani 1 1 d .
Pt Pt 0.29658(3) 0.36534(5) 0.068966(16) 0.04472(11) Uani 1 1 d .

loop_
_atom_site_aniso_label
_atom_site_aniso_U_11
_atom_site_aniso_U_22
_atom_site_aniso_U_33
_atom_site_aniso_U_23
_atom_site_aniso_U_13
_atom_site_aniso_U_12
C1 0.088(10) 0.079(10) 0.155(13) -0.013(10) 0.048(10) -0.037(9)
C2 0.028(6) 0.094(10) 0.077(8) -0.013(7) 0.006(5) -0.017(6)
C3 0.053(7) 0.052(7) 0.085(8) -0.011(7) 0.018(6) 0.001(6)
C4 0.084(10) 0.083(11) 0.164(14) 0.016(12) 0.016(10) 0.042(10)
C5 0.27(3) 0.142(18) 0.141(14) 0.073(14) 0.069(16) 0.111(18)
C6 0.21(2) 0.045(10) 0.36(3) -0.055(15) -0.07(2) 0.028(13)
C7 0.129(15) 0.19(2) 0.25(2) 0.026(18) 0.044(15) 0.119(16)
C8 0.060(7) 0.082(8) 0.039(5) 0.000(6) 0.007(5) 0.003(7)
C9 0.071(7) 0.060(8) 0.048(6) 0.012(5) 0.012(5) 0.012(6)
C10 0.073(8) 0.052(7) 0.071(7) 0.009(6) 0.027(6) 0.013(6)
C11 0.075(8) 0.055(7) 0.070(7) 0.003(6) 0.021(6) 0.012(6)
C12 0.080(8) 0.042(6) 0.055(6) -0.013(5) 0.026(6) 0.007(6)
C13 0.075(8) 0.046(7) 0.047(5) -0.012(5) 0.014(5) -0.015(6)
C14 0.051(7) 0.074(9) 0.062(6) 0.003(7) -0.003(5) -0.001(7)
C15 0.085(9) 0.065(8) 0.080(8) 0.023(7) 0.005(7) 0.018(7)
C16 0.080(10) 0.068(9) 0.114(11) 0.003(8) 0.004(8) 0.019(8)
C17 0.092(10) 0.056(8) 0.099(10) -0.015(7) 0.013(8) 0.013(8)
C18 0.093(9) 0.053(7) 0.051(6) -0.001(6) 0.024(6) -0.011(7)
C19 0.093(9) 0.049(7) 0.040(5) -0.009(5) 0.013(6) -0.014(6)
O1 0.058(4) 0.048(4) 0.060(4) -0.005(4) 0.016(3) 0.002(4)
O2 0.072(5) 0.047(4) 0.049(4) 0.002(4) 0.016(3) 0.008(4)
O3 0.066(5) 0.049(4) 0.048(4) -0.005(3) 0.019(3) 0.004(4)
O4 0.068(5) 0.049(4) 0.055(4) 0.000(4) 0.011(4) -0.006(4)
O6 0.075(5) 0.049(4) 0.058(4) -0.005(4) 0.017(4) 0.006(4)
O5 0.082(6) 0.044(5) 0.073(5) 0.001(4) 0.011(4) 0.013(4)
Cl1 0.0457(14) 0.072(2) 0.0609(14) 0.0049(15) 0.0183(11) 0.0025(14)
Cl2 0.079(2) 0.081(2) 0.0522(14) -0.0080(15) 0.0162(14) 0.0169(18)
Cl3 0.0579(16) 0.097(2) 0.0534(14) -0.0086(16) 0.0204(13) 0.0006(17)
K 0.0619(14) 0.0494(13) 0.0489(12) 0.0011(11) 0.0152(11) 0.0034(12)
Pt 0.04314(19) 0.0431(2) 0.04922(19) 0.0001(2) 0.01409(15) 0.0023(2)

loop_
_atom_type_symbol
_atom_type_description
_atom_type_scat_dispersion_real
_atom_type_scat_dispersion_imag
_atom_type_scat_source
C C 0.0033 0.0016 'International Tables Vol C Tables 4.2.6.8 and 6.1.1.4'
H H 0.0000 0.0000 'International Tables Vol C Tables 4.2.6.8 and 6.1.1.4'
O O 0.0106 0.0060 'International Tables Vol C Tables 4.2.6.8 and 6.1.1.4'
Cl Cl 0.1484 0.1585 'International Tables Vol C Tables 4.2.6.8 and 6.1.1.4'
K K 0.2009 0.2494 'International Tables Vol C Tables 4.2.6.8 and 6.1.1.4'
Pt Pt -1.7033 8.3905 'International Tables Vol C Tables 4.2.6.8 and 6.1.1.4'

loop_
_geom_angle_atom_site_label_1
_geom_angle_atom_site_label_2
_geom_angle_atom_site_label_3
_geom_angle
_geom_angle_site_symmetry_1
_geom_angle_site_symmetry_3
C2 C1 H3 109.5 . .
C2 C1 H2 109.5 . .
H3 C1 H2 109.5 . .
C2 C1 H1 109.5 . .
H3 C1 H1 109.5 . .
H2 C1 H1 109.5 . .
C3 C2 C1 163.7(13) . .
C3 C2 Pt 74.4(8) . .
C1 C2 Pt 121.8(9) . .
C2 C3 C4 161.5(14) . .
C2 C3 Pt 71.8(8) . .
C4 C3 Pt 126.7(9) . .
C3 C4 C5 110.6(14) . .
C3 C4 C6 109.4(13) . .
C5 C4 C6 113.3(16) . .
C3 C4 C7 105.6(13) . .
C5 C4 C7 107.9(14) . .
C6 C4 C7 109.7(15) . .
C4 C5 H6 109.5 . .
C4 C5 H5 109.5 . .
H6 C5 H5 109.5 . .
C4 C5 H4 109.5 . .
H6 C5 H4 109.5 . .
H5 C5 H4 109.5 . .
C4 C6 H9 109.5 . .
C4 C6 H7 109.5 . .
H9 C6 H7 109.5 . .
C4 C6 H8 109.5 . .
H9 C6 H8 109.5 . .
H7 C6 H8 109.5 . .
C4 C7 H12 109.5 . .
C4 C7 H11 109.5 . .
H12 C7 H11 109.5 . .
C4 C7 H10 109.5 . .
H12 C7 H10 109.5 . .
H11 C7 H10 109.5 . .
O1 C8 C9 108.7(9) . .
O1 C8 H14 109.9 . .
C9 C8 H14 109.9 . .
O1 C8 H13 109.9 . .
C9 C8 H13 109.9 . .
H14 C8 H13 108.3 . .
O2 C9 C8 108.5(8) . .
O2 C9 H15 110.0 . .
C8 C9 H15 110.0 . .
O2 C9 H16 110.0 . .
C8 C9 H16 110.0 . .
H15 C9 H16 108.4 . .
O2 C10 C11 109.6(9) . .
O2 C10 K 54.7(5) . .
C11 C10 K 84.1(6) . .
O2 C10 H17 109.8 . .
C11 C10 H17 109.8 . .
K C10 H17 74.7 . .
O2 C10 H18 109.8 . .
C11 C10 H18 109.8 . .
K C10 H18 162.9 . .
H17 C10 H18 108.2 . .
O3 C11 C10 110.3(8) . .
O3 C11 H19 109.6 . .
C10 C11 H19 109.6 . .
O3 C11 H20 109.6 . .
C10 C11 H20 109.6 . .
H19 C11 H20 108.1 . .
O3 C12 C13 109.8(7) . .
O3 C12 H22 109.7 . .
C13 C12 H22 109.7 . .
O3 C12 H21 109.7 . .
C13 C12 H21 109.7 . .
H22 C12 H21 108.2 . .
O4 C13 C12 110.6(8) . .
O4 C13 H23 109.5 . .
C12 C13 H23 109.5 . .
O4 C13 H24 109.5 . .
C12 C13 H24 109.5 . .
H23 C13 H24 108.1 . .
O4 C14 C15 111.0(9) . .
O4 C14 H26 109.4 . .
C15 C14 H26 109.4 . .
O4 C14 H25 109.4 . .
C15 C14 H25 109.4 . .
H26 C14 H25 108.0 . .
O5 C15 C14 108.0(9) . .
O5 C15 H27 110.1 . .
C14 C15 H27 110.1 . .
O5 C15 H28 110.1 . .
C14 C15 H28 110.1 . .
H27 C15 H28 108.4 . .
O5 C16 C17 107.6(10) . .
O5 C16 H30 110.2 . .
C17 C16 H30 110.2 . .
O5 C16 H29 110.2 . .
C17 C16 H29 110.2 . .
H30 C16 H29 108.5 . .
O6 C17 C16 111.7(10) . .
O6 C17 H32 109.3 . .
C16 C17 H32 109.3 . .
O6 C17 H31 109.3 . .
C16 C17 H31 109.3 . .
H32 C17 H31 107.9 . .
O6 C18 C19 109.0(8) . .
O6 C18 H33 109.9 . .
C19 C18 H33 109.9 . .
O6 C18 H34 109.9 . .
C19 C18 H34 109.9 . .
H33 C18 H34 108.3 . .
O1 C19 C18 108.5(9) . .
O1 C19 H35 110.0 . .
C18 C19 H35 110.0 . .
O1 C19 H36 110.0 . .
C18 C19 H36 110.0 . .
H35 C19 H36 108.4 . .
C8 O1 C19 112.8(8) . .
C8 O1 K 120.7(6) . .
C19 O1 K 120.7(6) . .
C9 O2 C10 111.8(7) . .
C9 O2 K 108.0(5) . .
C10 O2 K 102.1(6) . .
C12 O3 C11 112.4(7) . .
C12 O3 K 121.4(6) . .
C11 O3 K 118.7(6) . .
C13 O4 C14 113.7(8) . .
C13 O4 K 111.2(5) . .
C14 O4 K 109.6(6) . .
C17 O6 C18 111.9(8) . .
C17 O6 K 107.5(6) . .
C18 O6 K 107.5(6) . .
C15 O5 C16 110.4(9) . .
C15 O5 K 121.8(6) . .
C16 O5 K 120.6(7) . .
Pt Cl1 K 95.45(13) . 3
Pt Cl2 K 90.09(13) . 3
O3 K O1 116.7(2) . .
O3 K O5 116.3(2) . .
O1 K O5 114.9(3) . .
O3 K O4 58.2(2) . .
O1 K O4 147.7(2) . .
O5 K O4 58.1(2) . .
O3 K O2 59.2(2) . .
O1 K O2 57.6(2) . .
O5 K O2 149.9(2) . .
O4 K O2 110.7(2) . .
O3 K O6 149.4(2) . .
O1 K O6 57.40(19) . .
O5 K O6 57.7(2) . .
O4 K O6 109.00(19) . .
O2 K O6 109.4(2) . .
O3 K Cl1 95.6(2) . 3
O1 K Cl1 81.36(18) . 3
O5 K Cl1 126.92(19) . 3
O4 K Cl1 129.43(18) . 3
O2 K Cl1 82.48(17) . 3
O6 K Cl1 111.67(17) . 3
O3 K Cl2 78.1(2) . 3
O1 K Cl2 139.52(16) . 3
O5 K Cl2 86.0(2) . 3
O4 K Cl2 72.74(17) . 3
O2 K Cl2 119.0(2) . 3
O6 K Cl2 127.39(17) . 3
Cl1 K Cl2 59.04(12) 3 3
O3 K C10 41.6(2) . .
O1 K C10 78.4(3) . .
O5 K C10 155.3(2) . .
O4 K C10 99.2(2) . .
O2 K C10 23.3(2) . .
O6 K C10 132.6(3) . .
Cl1 K C10 73.8(2) 3 .
Cl2 K C10 96.7(3) 3 .
O3 K Pt 103.30(19) . 3
O1 K Pt 106.80(16) . 3
O5 K Pt 95.0(2) . 3
O4 K Pt 105.31(18) . 3
O2 K Pt 115.06(18) . 3
O6 K Pt 107.06(15) . 3
Cl1 K Pt 34.05(7) 3 3
Cl2 K Pt 33.99(7) 3 3
C10 K Pt 100.9(2) . 3
C2 Pt C3 33.9(4) . .
C2 Pt Cl2 90.1(3) . .
C3 Pt Cl2 89.2(3) . .
C2 Pt Cl3 89.2(3) . .
C3 Pt Cl3 90.3(3) . .
Cl2 Pt Cl3 179.17(11) . .
C2 Pt Cl1 161.8(4) . .
C3 Pt Cl1 164.3(3) . .
Cl2 Pt Cl1 89.75(14) . .
Cl3 Pt Cl1 90.88(14) . .
C2 Pt K 140.3(3) . 3
C3 Pt K 117.3(3) . 3
Cl2 Pt K 55.92(12) . 3
Cl3 Pt K 124.90(11) . 3
Cl1 Pt K 50.50(11) . 3

loop_
_geom_bond_atom_site_label_1
_geom_bond_atom_site_label_2
_geom_bond_distance
_geom_bond_site_symmetry_2
C1 C2 1.486(16) .
C1 H3 0.9600 .
C1 H2 0.9600 .
C1 H1 0.9600 .
C2 C3 1.236(15) .
C2 Pt 2.105(11) .
C3 C4 1.473(17) .
C3 Pt 2.135(12) .
C4 C5 1.494(18) .
C4 C6 1.52(2) .
C4 C7 1.521(18) .
C5 H6 0.9600 .
C5 H5 0.9600 .
C5 H4 0.9600 .
C6 H9 0.9600 .
C6 H7 0.9600 .
C6 H8 0.9600 .
C7 H12 0.9600 .
C7 H11 0.9600 .
C7 H10 0.9600 .
C8 O1 1.412(11) .
C8 C9 1.504(14) .
C8 H14 0.9700 .
C8 H13 0.9700 .
C9 O2 1.424(10) .
C9 H15 0.9700 .
C9 H16 0.9700 .
C10 O2 1.427(12) .
C10 C11 1.459(13) .
C10 K 3.534(12) .
C10 H17 0.9700 .
C10 H18 0.9700 .
C11 O3 1.404(11) .
C11 H19 0.9700 .
C11 H20 0.9700 .
C12 O3 1.403(10) .
C12 C13 1.474(13) .
C12 H22 0.9700 .
C12 H21 0.9700 .
C13 O4 1.416(11) .
C13 H23 0.9700 .
C13 H24 0.9700 .
C14 O4 1.425(11) .
C14 C15 1.526(15) .
C14 H26 0.9700 .
C14 H25 0.9700 .
C15 O5 1.404(12) .
C15 H27 0.9700 .
C15 H28 0.9700 .
C16 O5 1.447(13) .
C16 C17 1.490(15) .
C16 H30 0.9700 .
C16 H29 0.9700 .
C17 O6 1.386(12) .
C17 H32 0.9700 .
C17 H31 0.9700 .
C18 O6 1.432(10) .
C18 C19 1.469(13) .
C18 H33 0.9700 .
C18 H34 0.9700 .
C19 O1 1.447(11) .
C19 H35 0.9700 .
C19 H36 0.9700 .
O1 K 2.861(8) .
O2 K 2.949(8) .
O3 K 2.796(8) .
O4 K 2.914(8) .
O6 K 2.977(11) .
O5 K 2.868(9) .
Cl1 Pt 2.316(5) .
Cl1 K 3.191(5) 3
Cl2 Pt 2.301(3) .
Cl2 K 3.410(6) 3
Cl3 Pt 2.314(3) .
K Cl1 3.191(5) 3
K Cl2 3.410(6) 3
K Pt 4.116(5) 3
Pt K 4.116(5) 3

loop_
_geom_torsion_atom_site_label_1
_geom_torsion_atom_site_label_2
_geom_torsion_atom_site_label_3
_geom_torsion_atom_site_label_4
_geom_torsion
_geom_torsion_site_symmetry_1
_geom_torsion_site_symmetry_4
C1 C2 C3 C4 8(9) . .
Pt C2 C3 C4 -178(5) . .
C1 C2 C3 Pt -174(5) . .
C2 C3 C4 C5 92(5) . .
Pt C3 C4 C5 -85.6(16) . .
C2 C3 C4 C6 -143(4) . .
Pt C3 C4 C6 40(2) . .
C2 C3 C4 C7 -25(5) . .
Pt C3 C4 C7 157.8(11) . .
O1 C8 C9 O2 64.3(10) . .
O2 C10 C11 O3 -67.7(11) . .
K C10 C11 O3 -18.5(8) . .
O3 C12 C13 O4 59.9(10) . .
O4 C14 C15 O5 -60.1(12) . .
O5 C16 C17 O6 64.1(14) . .
O6 C18 C19 O1 -64.8(10) . .
C9 C8 O1 C19 175.8(7) . .
C9 C8 O1 K -30.7(9) . .
C18 C19 O1 C8 -175.8(7) . .
C18 C19 O1 K 30.6(9) . .
C8 C9 O2 C10 -175.5(8) . .
C8 C9 O2 K -64.0(9) . .
C11 C10 O2 C9 -177.5(8) . .
K C10 O2 C9 115.2(7) . .
C11 C10 O2 K 67.3(9) . .
C13 C12 O3 C11 175.9(8) . .
C13 C12 O3 K -34.8(10) . .
C10 C11 O3 C12 177.3(9) . .
C10 C11 O3 K 27.1(11) . .
C12 C13 O4 C14 -179.1(8) . .
C12 C13 O4 K -54.8(8) . .
C15 C14 O4 C13 -174.1(8) . .
C15 C14 O4 K 60.8(9) . .
C16 C17 O6 C18 178.2(10) . .
C16 C17 O6 K -63.9(11) . .
C19 C18 O6 C17 -177.4(9) . .
C19 C18 O6 K 64.8(9) . .
C14 C15 O5 C16 179.0(10) . .
C14 C15 O5 K 28.5(12) . .
C17 C16 O5 C15 179.7(10) . .
C17 C16 O5 K -29.3(13) . .
C12 O3 K O1 -137.6(7) . .
C11 O3 K O1 9.9(7) . .
C12 O3 K O5 3.1(7) . .
C11 O3 K O5 150.5(6) . .
C12 O3 K O4 5.7(6) . .
C11 O3 K O4 153.1(7) . .
C12 O3 K O2 -142.9(7) . .
C11 O3 K O2 4.5(6) . .
C12 O3 K O6 -67.2(8) . .
C11 O3 K O6 80.2(8) . .
C12 O3 K Cl1 139.3(7) . 3
C11 O3 K Cl1 -73.3(6) . 3
C12 O3 K Cl2 82.6(7) . 3
C11 O3 K Cl2 -130.0(6) . 3
C12 O3 K C10 -162.8(8) . .
C11 O3 K C10 -15.4(6) . .
C12 O3 K Pt 105.6(7) . 3
C11 O3 K Pt -107.0(6) . 3
C8 O1 K O3 -5.6(7) . .
C19 O1 K O3 145.9(6) . .
C8 O1 K O5 -146.8(6) . .
C19 O1 K O5 4.7(7) . .
C8 O1 K O4 -77.6(8) . .
C19 O1 K O4 73.8(7) . .
C8 O1 K O2 -0.2(6) . .
C19 O1 K O2 151.3(7) . .
C8 O1 K O6 -150.9(7) . .
C19 O1 K O6 0.6(6) . .
C8 O1 K Cl1 86.4(6) . 3
C19 O1 K Cl1 -122.2(6) . 3
C8 O1 K Cl2 98.0(6) . 3
C19 O1 K Cl2 -110.6(6) . 3
C8 O1 K C10 11.2(6) . .
C19 O1 K C10 162.7(7) . .
C8 O1 K Pt 109.3(6) . 3
C19 O1 K Pt -99.3(6) . 3
C15 O5 K O3 2.4(9) . .
C16 O5 K O3 -145.3(8) . .
C15 O5 K O1 143.7(8) . .
C16 O5 K O1 -3.9(9) . .
C15 O5 K O4 -0.2(7) . .
C16 O5 K O4 -147.8(9) . .
C15 O5 K O2 75.7(9) . .
C16 O5 K O2 -71.9(9) . .
C15 O5 K O6 147.8(9) . .
C16 O5 K O6 0.2(8) . .
C15 O5 K Cl1 -118.1(8) . 3
C16 O5 K Cl1 94.3(8) . 3
C15 O5 K Cl2 -72.3(8) . 3
C16 O5 K Cl2 140.1(8) . 3
C15 O5 K C10 25.0(11) . .
C16 O5 K C10 -122.6(9) . .
C15 O5 K Pt -105.1(8) . 3
C16 O5 K Pt 107.2(8) . 3
C13 O4 K O3 25.5(6) . .
C14 O4 K O3 152.1(7) . .
C13 O4 K O1 116.0(6) . .
C14 O4 K O1 -117.5(7) . .
C13 O4 K O5 -157.2(7) . .
C14 O4 K O5 -30.6(6) . .
C13 O4 K O2 54.1(6) . .
C14 O4 K O2 -179.3(6) . .
C13 O4 K O6 174.5(6) . .
C14 O4 K O6 -58.9(6) . .
C13 O4 K Cl1 -43.4(7) . 3
C14 O4 K Cl1 83.2(6) . 3
C13 O4 K Cl2 -61.0(6) . 3
C14 O4 K Cl2 65.5(6) . 3
C13 O4 K C10 33.2(6) . .
C14 O4 K C10 159.8(6) . .
C13 O4 K Pt -70.9(6) . 3
C14 O4 K Pt 55.7(6) . 3
C9 O2 K O3 -152.9(6) . .
C10 O2 K O3 -34.9(5) . .
C9 O2 K O1 32.7(5) . .
C10 O2 K O1 150.7(6) . .
C9 O2 K O5 117.1(6) . .
C10 O2 K O5 -124.9(6) . .
C9 O2 K O4 178.8(5) . .
C10 O2 K O4 -63.2(6) . .
C9 O2 K O6 58.6(6) . .
C10 O2 K O6 176.6(5) . .
C9 O2 K Cl1 -51.8(6) . 3
C10 O2 K Cl1 66.2(5) . 3
C9 O2 K Cl2 -100.0(6) . 3
C10 O2 K Cl2 18.0(6) . 3
C9 O2 K C10 -118.0(8) . .
C9 O2 K Pt -61.9(6) . 3
C10 O2 K Pt 56.0(5) . 3
C17 O6 K O3 119.0(7) . .
C18 O6 K O3 -120.4(6) . .
C17 O6 K O1 -153.0(7) . .
C18 O6 K O1 -32.4(5) . .
C17 O6 K O5 31.4(6) . .
C18 O6 K O5 152.0(6) . .
C17 O6 K O4 59.7(7) . .
C18 O6 K O4 -179.6(6) . .
C17 O6 K O2 -179.0(6) . .
C18 O6 K O2 -58.4(6) . .
C17 O6 K Cl1 -89.5(6) . 3
C18 O6 K Cl1 31.1(6) . 3
C17 O6 K Cl2 -22.7(7) . 3
C18 O6 K Cl2 97.9(6) . 3
C17 O6 K C10 -177.2(6) . .
C18 O6 K C10 -56.6(6) . .
C17 O6 K Pt -53.7(6) . 3
C18 O6 K Pt 66.9(6) . 3
O2 C10 K O3 132.1(7) . .
C11 C10 K O3 13.0(5) . .
O2 C10 K O1 -25.0(5) . .
C11 C10 K O1 -144.0(7) . .
O2 C10 K O5 100.8(7) . .
C11 C10 K O5 -18.3(10) . .
O2 C10 K O4 122.3(5) . .
C11 C10 K O4 3.2(7) . .
C11 C10 K O2 -119.1(9) . .
O2 C10 K O6 -4.4(6) . .
C11 C10 K O6 -123.5(6) . .
O2 C10 K Cl1 -109.2(5) . 3
C11 C10 K Cl1 131.7(7) . 3
O2 C10 K Cl2 -164.2(5) . 3
C11 C10 K Cl2 76.7(6) . 3
O2 C10 K Pt -130.1(5) . 3
C11 C10 K Pt 110.8(6) . 3
C1 C2 Pt C3 178.1(16) . .
C3 C2 Pt Cl2 88.5(8) . .
C1 C2 Pt Cl2 -93.4(10) . .
C3 C2 Pt Cl3 -91.8(8) . .
C1 C2 Pt Cl3 86.3(10) . .
C3 C2 Pt Cl1 178.0(6) . .
C1 C2 Pt Cl1 -3.9(18) . .
C3 C2 Pt K 59.6(10) . 3
C1 C2 Pt K -122.3(9) . 3
C4 C3 Pt C2 179.2(18) . .
C2 C3 Pt Cl2 -91.3(8) . .
C4 C3 Pt Cl2 87.9(12) . .
C2 C3 Pt Cl3 88.0(8) . .
C4 C3 Pt Cl3 -92.8(12) . .
C2 C3 Pt Cl1 -177.7(7) . .
C4 C3 Pt Cl1 2(2) . .
C2 C3 Pt K -141.7(7) . 3
C4 C3 Pt K 37.5(13) . 3
K Cl2 Pt C2 -158.1(4) 3 .
K Cl2 Pt C3 -124.2(4) 3 .
K Cl2 Pt Cl3 180(100) 3 .
K Cl2 Pt Cl1 40.09(14) 3 .
K Cl1 Pt C2 -133.2(10) 3 .
K Cl1 Pt C3 42.6(12) 3 .
K Cl1 Pt Cl2 -43.73(15) 3 .
K Cl1 Pt Cl3 136.81(15) 3 .
